data_4342200
loop_
_publ_author_name
'Lo, Warrick K. C.'
'Huff, Gregory S.'
'Cubanski, John R.'
'Kennedy, Aaron D. W.'
'McAdam, C. John'
'McMorran, David A.'
'Gordon, Keith C.'
'Crowley, James D.'

_publ_section_title
;
 Comparison of Inverse and Regular 2-Pyridyl-1,2,3-triazole
 &quot;Click&quot; Complexes: Structures, Stability, Electrochemical, and
 Photophysical Properties.
;
_journal_issue 4
_journal_name_full 'Inorganic chemistry'
_journal_page_first 1572
_journal_page_last 1587
_journal_paper_doi 10.1021/ic502557w
_journal_volume 54
_journal_year 2015
_chemical_formula_sum 'C35 H29 F12 N9 P2 Ru'
_chemical_formula_weight 966.68
_chemical_name_systematic
;
 ?
;
_space_group_IT_number 14
_symmetry_cell_setting monoclinic
_symmetry_space_group_name_Hall '-P 2yn'
_symmetry_space_group_name_H-M 'P 1 21/n 1'
_atom_sites_solution_hydrogens geom
_atom_sites_solution_primary direct
_atom_sites_solution_secondary difmap
_audit_creation_method SHELXL-97
_cell_angle_alpha 90.00
_cell_angle_beta 99.473(12)
_cell_angle_gamma 90.00
_cell_formula_units_Z 4
_cell_length_a 11.4690(14)
_cell_length_b 25.503(4)
_cell_length_c 13.5621(12)
_cell_measurement_reflns_used 3455
_cell_measurement_temperature 100.0(1)
_cell_measurement_theta_max 76.5470
_cell_measurement_theta_min 3.7060
_cell_volume 3912.7(9)
_computing_cell_refinement
;
CrysAlisPro, Agilent Technologies,
Version 1.171.37.33 (release 27-03-2014 CrysAlis171 .NET)
(compiled Mar 27 2014,17:12:48)
;
_computing_data_collection
;
CrysAlisPro, Agilent Technologies,
Version 1.171.37.33 (release 27-03-2014 CrysAlis171 .NET)
(compiled Mar 27 2014,17:12:48)
;
_computing_data_reduction
;
CrysAlisPro, Agilent Technologies,
Version 1.171.37.33 (release 27-03-2014 CrysAlis171 .NET)
(compiled Mar 27 2014,17:12:48)
;
_computing_structure_refinement 'SHELXL-97 (Sheldrick, 2008)'
_computing_structure_solution 'SIR97 (Altomare et al., 1997)'
_diffrn_ambient_temperature 100.0(1)
_diffrn_detector_area_resol_mean 5.1725
_diffrn_measured_fraction_theta_full 1.000
_diffrn_measured_fraction_theta_max 1.000
_diffrn_measurement_device_type 'SuperNova, Dual, Cu at zero, Atlas'
_diffrn_measurement_method '\w scans'
_diffrn_radiation_monochromator mirror
_diffrn_radiation_source 'SuperNova (Cu) X-ray Source'
_diffrn_radiation_type CuK\a
_diffrn_radiation_wavelength 1.54180
_diffrn_reflns_av_R_equivalents 0.2501
_diffrn_reflns_av_sigmaI/netI 0.1836
_diffrn_reflns_limit_h_max 13
_diffrn_reflns_limit_h_min -13
_diffrn_reflns_limit_k_max 30
_diffrn_reflns_limit_k_min -30
_diffrn_reflns_limit_l_max 16
_diffrn_reflns_limit_l_min -13
_diffrn_reflns_number 27886
_diffrn_reflns_theta_full 66.60
_diffrn_reflns_theta_max 66.60
_diffrn_reflns_theta_min 3.47
_exptl_absorpt_coefficient_mu 4.903
_exptl_absorpt_correction_T_max 0.964
_exptl_absorpt_correction_T_min 0.890
_exptl_absorpt_correction_type multi-scan
_exptl_absorpt_process_details
;
CrysAlisPro, Agilent Technologies,
Version 1.171.37.33 (release 27-03-2014 CrysAlis171 .NET)
(compiled Mar 27 2014,17:12:48)
Numerical absorption correction based on gaussian integration over
            a multifaceted crystal model
Empirical absorption correction using spherical harmonics,
 implemented in SCALE3 ABSPACK scaling algorithm.
;
_exptl_crystal_colour orange
_exptl_crystal_density_diffrn 1.641
_exptl_crystal_density_method 'not measured'
_exptl_crystal_description plate
_exptl_crystal_F_000 1936
_exptl_crystal_size_max 0.18
_exptl_crystal_size_mid 0.04
_exptl_crystal_size_min 0.03
_refine_diff_density_max 1.941
_refine_diff_density_min -1.164
_refine_diff_density_rms 0.138
_refine_ls_extinction_method none
_refine_ls_goodness_of_fit_ref 1.088
_refine_ls_hydrogen_treatment constr
_refine_ls_matrix_type full
_refine_ls_number_parameters 533
_refine_ls_number_reflns 6905
_refine_ls_number_restraints 140
_refine_ls_restrained_S_all 1.105
_refine_ls_R_factor_all 0.1675
_refine_ls_R_factor_gt 0.1050
_refine_ls_shift/su_max 0.001
_refine_ls_shift/su_mean 0.000
_refine_ls_structure_factor_coef Fsqd
_refine_ls_weighting_details 'calc w=1/[\s^2^(Fo^2^)+(0.0783P)^2^+8.5339P] where P=(Fo^2^+2Fc^2^)/3'
_refine_ls_weighting_scheme calc
_refine_ls_wR_factor_gt 0.2291
_refine_ls_wR_factor_ref 0.2539
_reflns_number_gt 3830
_reflns_number_total 6905
_reflns_threshold_expression >2\s(I)
_cod_data_source_file ic502557w_si_003.cif
_cod_data_source_block wklp688
_cod_depositor_comments 'Adding full bibliography for 4342191--4342205.cif.'
_cod_original_sg_symbol_H-M P21/n
_cod_database_code 4342200

loop_
_symmetry_equiv_pos_as_xyz
'x, y, z'
'-x+1/2, y+1/2, -z+1/2'
'-x, -y, -z'
'x-1/2, -y-1/2, z-1/2'

loop_
_atom_site_label
_atom_site_type_symbol
_atom_site_fract_x
_atom_site_fract_y
_atom_site_fract_z
_atom_site_U_iso_or_equiv
_atom_site_adp_type
_atom_site_occupancy
_atom_site_symmetry_multiplicity
_atom_site_calc_flag
_atom_site_refinement_flags
C1 C 0.1407(10) 0.2390(5) 0.5588(9) 0.037(3) Uani 1 1 d .
H1 H 0.0985 0.2316 0.4958 0.044 Uiso 1 1 calc R
C2 C 0.0938(11) 0.2757(5) 0.6152(9) 0.039(3) Uani 1 1 d .
H2 H 0.0221 0.2919 0.5910 0.047 Uiso 1 1 calc R
C3 C 0.1535(11) 0.2878(5) 0.7058(10) 0.044(3) Uani 1 1 d .
H3 H 0.1244 0.3134 0.7442 0.053 Uiso 1 1 calc R
C4 C 0.2591(11) 0.2622(5) 0.7428(10) 0.041(3) Uani 1 1 d .
H4 H 0.3009 0.2698 0.8059 0.049 Uiso 1 1 calc R
C5 C 0.2996(10) 0.2246(5) 0.6813(8) 0.032(2) Uani 1 1 d .
C6 C 0.4086(10) 0.1940(5) 0.7120(8) 0.031(2) Uani 1 1 d .
C7 C 0.4787(11) 0.1969(5) 0.8041(10) 0.040(3) Uani 1 1 d .
H7 H 0.4581 0.2198 0.8518 0.048 Uiso 1 1 calc R
C8 C 0.5801(11) 0.1662(6) 0.8278(8) 0.042(3) Uani 1 1 d .
H8 H 0.6261 0.1672 0.8911 0.050 Uiso 1 1 calc R
C9 C 0.6095(12) 0.1342(6) 0.7535(10) 0.047(3) Uani 1 1 d .
H9 H 0.6781 0.1142 0.7656 0.057 Uiso 1 1 calc R
C10 C 0.5376(10) 0.1317(5) 0.6610(10) 0.038(3) Uani 1 1 d .
H10 H 0.5584 0.1095 0.6124 0.045 Uiso 1 1 calc R
C11 C 0.1557(10) 0.0934(5) 0.6121(9) 0.037(3) Uani 1 1 d U
H11 H 0.1347 0.1248 0.6390 0.044 Uiso 1 1 calc R
C12 C 0.0995(12) 0.0490(6) 0.6332(10) 0.048(3) Uani 1 1 d U
H12 H 0.0436 0.0503 0.6757 0.058 Uiso 1 1 calc R
C13 C 0.1251(14) 0.0032(6) 0.5924(12) 0.060(4) Uani 1 1 d U
H13 H 0.0863 -0.0272 0.6065 0.072 Uiso 1 1 calc R
C14 C 0.2087(13) 0.0010(6) 0.5298(11) 0.053(3) Uani 1 1 d U
H14 H 0.2277 -0.0305 0.5017 0.064 Uiso 1 1 calc R
C15 C 0.2636(11) 0.0482(5) 0.5104(10) 0.042(3) Uani 1 1 d U
C16 C 0.3545(11) 0.0523(5) 0.4466(9) 0.038(3) Uani 1 1 d .
C17 C 0.3900(12) 0.0098(6) 0.3946(10) 0.047(3) Uani 1 1 d U
H17 H 0.3566 -0.0231 0.3998 0.057 Uiso 1 1 calc R
C18 C 0.4763(13) 0.0171(6) 0.3344(11) 0.057(4) Uani 1 1 d U
H18 H 0.5005 -0.0107 0.2983 0.068 Uiso 1 1 calc R
C19 C 0.5256(13) 0.0666(6) 0.3291(11) 0.054(4) Uani 1 1 d U
H19 H 0.5854 0.0723 0.2917 0.065 Uiso 1 1 calc R
C20 C 0.4836(12) 0.1074(6) 0.3809(10) 0.045(3) Uani 1 1 d U
H20 H 0.5143 0.1407 0.3751 0.054 Uiso 1 1 calc R
C21 C 0.1032(10) 0.1378(5) 0.3496(9) 0.036(3) Uani 1 1 d .
H21 H 0.0841 0.1132 0.3952 0.043 Uiso 1 1 calc R
C22 C 0.0283(11) 0.1433(5) 0.2578(10) 0.043(3) Uani 1 1 d .
H22 H -0.0380 0.1220 0.2417 0.051 Uiso 1 1 calc R
C23 C 0.0545(11) 0.1807(6) 0.1915(9) 0.042(3) Uani 1 1 d .
H23 H 0.0053 0.1855 0.1305 0.050 Uiso 1 1 calc R
C24 C 0.1572(11) 0.2119(5) 0.2173(8) 0.035(3) Uani 1 1 d .
H24 H 0.1772 0.2371 0.1734 0.042 Uiso 1 1 calc R
C25 C 0.2261(10) 0.2039(5) 0.3082(7) 0.028(2) Uani 1 1 d .
C26 C 0.3309(11) 0.2349(4) 0.3492(8) 0.032(2) Uani 1 1 d .
C27 C 0.3881(11) 0.2775(5) 0.3164(9) 0.038(3) Uani 1 1 d .
H27 H 0.3688 0.2956 0.2564 0.046 Uiso 1 1 calc R
C28 C 0.5700(11) 0.3263(5) 0.4013(10) 0.042(3) Uani 1 1 d .
C29 C 0.6841(12) 0.3128(6) 0.4416(10) 0.046(3) Uani 1 1 d U
H29 H 0.7017 0.2787 0.4633 0.056 Uiso 1 1 calc R
C30 C 0.7740(13) 0.3508(6) 0.4499(11) 0.053(4) Uani 1 1 d U
H30 H 0.8505 0.3427 0.4803 0.064 Uiso 1 1 calc R
C31 C 0.7462(14) 0.4013(6) 0.4115(11) 0.055(4) Uani 1 1 d U
H31 H 0.8060 0.4260 0.4119 0.066 Uiso 1 1 calc R
C32 C 0.6320(15) 0.4144(6) 0.3734(12) 0.062(4) Uani 1 1 d U
H32 H 0.6144 0.4484 0.3511 0.074 Uiso 1 1 calc R
C33 C 0.5397(13) 0.3766(6) 0.3676(11) 0.051(3) Uani 1 1 d U
H33 H 0.4619 0.3854 0.3420 0.061 Uiso 1 1 calc R
C98 C 0.335(2) 0.5436(9) 0.3858(15) 0.116(8) Uani 1 1 d DU
H98A H 0.3556 0.5239 0.4465 0.174 Uiso 1 1 calc R
H98B H 0.2527 0.5529 0.3772 0.174 Uiso 1 1 calc R
H98C H 0.3819 0.5748 0.3892 0.174 Uiso 1 1 calc R
C99 C 0.3564(17) 0.5119(7) 0.3017(12) 0.074(5) Uani 1 1 d DU
N1 N 0.2418(8) 0.2131(4) 0.5870(6) 0.029(2) Uani 1 1 d .
N2 N 0.4373(8) 0.1610(4) 0.6393(7) 0.035(2) Uani 1 1 d .
N3 N 0.2414(9) 0.0943(4) 0.5533(7) 0.032(2) Uani 1 1 d .
N4 N 0.3994(8) 0.1009(4) 0.4399(7) 0.031(2) Uani 1 1 d .
N5 N 0.2021(8) 0.1667(4) 0.3745(7) 0.030(2) Uani 1 1 d .
N6 N 0.3917(8) 0.2201(4) 0.4430(8) 0.032(2) Uani 1 1 d .
N7 N 0.4835(9) 0.2517(4) 0.4695(7) 0.038(2) Uani 1 1 d .
N8 N 0.4809(9) 0.2872(4) 0.3936(8) 0.039(2) Uani 1 1 d .
N99 N 0.3701(18) 0.4869(8) 0.2358(13) 0.114(6) Uani 1 1 d DU
F10 F 0.2368(14) 0.4293(7) 0.4505(11) 0.136(5) Uani 1 1 d U
F12 F 0.3755(12) 0.4392(6) 0.5858(10) 0.114(4) Uani 1 1 d U
F11 F 0.1915(16) 0.4721(7) 0.5866(13) 0.153(6) Uani 1 1 d U
F7 F 0.1126(10) 0.3934(4) 0.5450(10) 0.101(4) Uani 1 1 d .
F9 F 0.2954(10) 0.3606(5) 0.5478(8) 0.088(3) Uani 1 1 d U
F8 F 0.2539(9) 0.4038(4) 0.6824(8) 0.080(3) Uani 1 1 d U
F3 F 0.8964(8) 0.1217(4) 0.4639(6) 0.062(2) Uani 1 1 d .
F6 F 0.9276(7) 0.1596(4) 0.6168(6) 0.0564(19) Uani 1 1 d .
F4 F 0.8870(6) 0.2097(3) 0.4764(6) 0.0491(19) Uani 1 1 d .
F1 F 0.7221(7) 0.1641(4) 0.4294(6) 0.064(2) Uani 1 1 d .
F2 F 0.7609(7) 0.1125(3) 0.5654(6) 0.053(2) Uani 1 1 d .
F5 F 0.7541(8) 0.2002(3) 0.5836(7) 0.058(2) Uani 1 1 d .
P2 P 0.2446(6) 0.4168(2) 0.5660(5) 0.0940(19) Uani 1 1 d U
P1 P 0.8243(3) 0.16138(13) 0.5219(2) 0.0368(7) Uani 1 1 d .
Ru1 Ru 0.32096(8) 0.15944(3) 0.50798(7) 0.0292(2) Uani 1 1 d .

loop_
_atom_site_aniso_label
_atom_site_aniso_U_11
_atom_site_aniso_U_22
_atom_site_aniso_U_33
_atom_site_aniso_U_23
_atom_site_aniso_U_13
_atom_site_aniso_U_12
C1 0.032(6) 0.047(7) 0.033(6) -0.002(5) 0.012(5) 0.009(5)
C2 0.041(7) 0.034(6) 0.047(7) 0.001(5) 0.021(6) 0.012(5)
C3 0.040(7) 0.039(7) 0.054(8) -0.004(6) 0.013(6) 0.007(6)
C4 0.042(7) 0.043(7) 0.043(7) -0.009(5) 0.023(6) -0.008(5)
C5 0.034(6) 0.040(6) 0.027(6) 0.004(5) 0.020(5) 0.001(5)
C6 0.029(6) 0.037(6) 0.029(6) -0.002(5) 0.009(5) -0.004(5)
C7 0.033(6) 0.043(7) 0.048(7) -0.006(6) 0.016(6) -0.002(5)
C8 0.042(7) 0.062(9) 0.023(6) 0.005(5) 0.009(5) -0.008(6)
C9 0.045(8) 0.056(8) 0.043(8) 0.008(6) 0.014(6) 0.003(6)
C10 0.029(6) 0.032(6) 0.054(8) -0.001(5) 0.014(5) 0.000(5)
C11 0.035(5) 0.038(5) 0.040(5) -0.003(4) 0.017(4) -0.003(4)
C12 0.046(6) 0.052(6) 0.051(6) 0.003(5) 0.021(5) -0.011(5)
C13 0.059(6) 0.054(6) 0.071(7) 0.006(5) 0.020(5) -0.008(5)
C14 0.052(6) 0.045(6) 0.065(6) -0.001(5) 0.018(5) -0.002(5)
C15 0.036(5) 0.042(5) 0.050(6) -0.002(4) 0.013(4) 0.001(4)
C16 0.036(6) 0.041(7) 0.037(7) -0.004(5) 0.007(5) -0.002(5)
C17 0.046(5) 0.045(6) 0.055(6) -0.008(5) 0.020(5) -0.002(5)
C18 0.059(6) 0.050(6) 0.064(6) -0.012(5) 0.019(5) 0.004(5)
C19 0.049(6) 0.060(6) 0.058(6) -0.008(5) 0.023(5) 0.001(5)
C20 0.043(5) 0.049(6) 0.047(6) -0.001(5) 0.018(5) -0.002(5)
C21 0.035(6) 0.043(7) 0.033(6) 0.004(5) 0.016(5) -0.009(5)
C22 0.033(6) 0.053(8) 0.044(7) -0.007(6) 0.010(6) -0.004(5)
C23 0.035(7) 0.059(8) 0.031(7) -0.012(5) 0.002(5) 0.000(6)
C24 0.048(7) 0.040(7) 0.020(6) 0.001(4) 0.011(5) -0.003(5)
C25 0.032(6) 0.040(6) 0.017(5) 0.003(4) 0.013(4) 0.000(5)
C26 0.046(7) 0.028(6) 0.025(6) 0.004(4) 0.014(5) -0.003(5)
C27 0.040(7) 0.042(7) 0.036(6) 0.002(5) 0.017(5) -0.001(5)
C28 0.043(7) 0.037(7) 0.049(7) 0.000(5) 0.018(6) -0.009(5)
C29 0.048(6) 0.045(6) 0.052(6) 0.001(5) 0.023(5) 0.002(5)
C30 0.052(6) 0.051(7) 0.061(6) 0.000(5) 0.023(5) -0.007(5)
C31 0.055(6) 0.048(6) 0.063(7) -0.004(5) 0.017(5) -0.008(5)
C32 0.073(7) 0.050(6) 0.062(7) 0.005(5) 0.009(6) -0.010(6)
C33 0.052(6) 0.045(6) 0.055(6) 0.001(5) 0.010(5) -0.004(5)
C98 0.125(11) 0.117(11) 0.114(10) -0.004(7) 0.041(8) -0.005(8)
C99 0.078(8) 0.078(8) 0.067(7) -0.012(6) 0.016(6) 0.014(6)
N1 0.035(5) 0.036(5) 0.019(5) 0.007(4) 0.012(4) -0.009(4)
N2 0.025(4) 0.040(5) 0.041(5) 0.002(5) 0.013(4) 0.003(5)
N3 0.035(5) 0.028(5) 0.038(5) -0.003(4) 0.017(4) 0.001(4)
N4 0.030(5) 0.037(5) 0.029(5) 0.000(4) 0.011(4) -0.002(4)
N5 0.029(5) 0.034(5) 0.032(5) 0.004(4) 0.021(4) 0.000(4)
N6 0.020(4) 0.031(5) 0.049(6) -0.005(4) 0.011(4) -0.006(4)
N7 0.045(6) 0.042(6) 0.028(5) 0.002(4) 0.013(4) -0.006(5)
N8 0.042(6) 0.030(5) 0.048(6) -0.001(4) 0.014(5) -0.003(4)
N99 0.108(9) 0.125(9) 0.110(9) -0.021(7) 0.023(7) 0.010(7)
F10 0.147(8) 0.130(8) 0.119(7) 0.027(6) -0.011(6) -0.033(7)
F12 0.109(7) 0.120(7) 0.105(7) 0.017(6) -0.008(6) -0.046(6)
F11 0.163(9) 0.113(8) 0.166(9) 0.001(7) -0.020(7) -0.002(7)
F7 0.079(7) 0.056(6) 0.149(11) -0.003(7) -0.033(7) -0.004(5)
F9 0.079(6) 0.097(6) 0.090(6) 0.010(5) 0.019(5) -0.014(5)
F8 0.077(5) 0.076(6) 0.084(6) 0.007(5) 0.002(5) 0.003(5)
F3 0.069(6) 0.067(6) 0.065(6) -0.009(4) 0.054(5) -0.003(4)
F6 0.052(4) 0.071(5) 0.046(4) 0.002(4) 0.008(3) 0.007(5)
F4 0.036(4) 0.061(5) 0.051(5) 0.007(4) 0.010(3) -0.011(3)
F1 0.046(4) 0.087(7) 0.055(5) 0.008(5) 0.001(4) -0.022(5)
F2 0.059(5) 0.033(4) 0.076(6) 0.007(4) 0.035(4) 0.005(4)
F5 0.068(5) 0.044(4) 0.071(6) -0.004(4) 0.038(5) 0.010(4)
P2 0.106(4) 0.060(3) 0.098(4) 0.028(3) -0.036(3) -0.035(3)
P1 0.0366(14) 0.0379(15) 0.0405(17) 0.0009(14) 0.0202(13) 0.0017(15)
Ru1 0.0276(4) 0.0302(4) 0.0330(4) 0.0014(4) 0.0147(3) -0.0024(4)

loop_
_atom_type_symbol
_atom_type_description
_atom_type_scat_dispersion_real
_atom_type_scat_dispersion_imag
_atom_type_scat_source
C C 0.0181 0.0091 'International Tables Vol C Tables 4.2.6.8 and 6.1.1.4'
H H 0.0000 0.0000 'International Tables Vol C Tables 4.2.6.8 and 6.1.1.4'
N N 0.0311 0.0180 'International Tables Vol C Tables 4.2.6.8 and 6.1.1.4'
F F 0.0727 0.0534 'International Tables Vol C Tables 4.2.6.8 and 6.1.1.4'
P P 0.2955 0.4335 'International Tables Vol C Tables 4.2.6.8 and 6.1.1.4'
Ru Ru 0.0552 3.2960 'International Tables Vol C Tables 4.2.6.8 and 6.1.1.4'

loop_
_geom_angle_atom_site_label_1
_geom_angle_atom_site_label_2
_geom_angle_atom_site_label_3
_geom_angle
N1 C1 C2 125.5(12)
C3 C2 C1 118.6(12)
C2 C3 C4 120.3(12)
C3 C4 C5 117.4(12)
N1 C5 C4 123.0(11)
N1 C5 C6 114.0(10)
C4 C5 C6 122.9(11)
C7 C6 N2 120.8(11)
C7 C6 C5 124.9(11)
N2 C6 C5 114.4(10)
C6 C7 C8 121.5(12)
C9 C8 C7 117.2(12)
C8 C9 C10 120.6(13)
N2 C10 C9 121.8(12)
N3 C11 C12 123.5(12)
C13 C12 C11 119.6(13)
C12 C13 C14 120.5(14)
C13 C14 C15 117.3(14)
N3 C15 C14 122.8(12)
N3 C15 C16 113.2(11)
C14 C15 C16 123.9(12)
N4 C16 C17 122.3(11)
N4 C16 C15 115.0(11)
C17 C16 C15 122.7(12)
C18 C17 C16 119.1(13)
C17 C18 C19 119.1(14)
C20 C19 C18 118.5(13)
N4 C20 C19 123.2(13)
N5 C21 C22 122.4(11)
C23 C22 C21 118.8(12)
C22 C23 C24 119.3(11)
C25 C24 C23 118.3(11)
C24 C25 N5 123.3(11)
C24 C25 C26 125.2(10)
N5 C25 C26 111.4(9)
C27 C26 N6 108.3(10)
C27 C26 C25 134.7(11)
N6 C26 C25 116.9(9)
C26 C27 N8 104.0(10)
C33 C28 C29 122.2(12)
C33 C28 N8 119.2(12)
C29 C28 N8 118.6(12)
C28 C29 C30 119.8(13)
C29 C30 C31 118.9(14)
C32 C31 C30 120.5(14)
C31 C32 C33 120.9(15)
C28 C33 C32 117.7(14)
N99 C99 C98 178(2)
C1 N1 C5 115.1(10)
C1 N1 Ru1 128.5(8)
C5 N1 Ru1 116.4(8)
C10 N2 C6 118.2(10)
C10 N2 Ru1 125.8(9)
C6 N2 Ru1 115.9(7)
C11 N3 C15 116.2(11)
C11 N3 Ru1 126.2(8)
C15 N3 Ru1 116.9(8)
C16 N4 C20 117.8(11)
C16 N4 Ru1 116.1(8)
C20 N4 Ru1 125.8(9)
C21 N5 C25 117.9(10)
C21 N5 Ru1 124.8(8)
C25 N5 Ru1 117.4(7)
N7 N6 C26 109.7(10)
N7 N6 Ru1 134.9(8)
C26 N6 Ru1 115.4(7)
N6 N7 N8 106.2(10)
N7 N8 C27 111.8(10)
N7 N8 C28 118.9(11)
C27 N8 C28 129.3(11)
F11 P2 F9 178.2(10)
F11 P2 F8 88.6(9)
F9 P2 F8 90.0(6)
F11 P2 F10 92.0(10)
F9 P2 F10 89.5(8)
F8 P2 F10 179.3(10)
F11 P2 F12 91.7(9)
F9 P2 F12 89.4(8)
F8 P2 F12 90.0(7)
F10 P2 F12 89.6(8)
F11 P2 F7 89.1(8)
F9 P2 F7 89.8(6)
F8 P2 F7 90.3(7)
F10 P2 F7 90.1(8)
F12 P2 F7 179.1(9)
F1 P1 F3 90.7(5)
F1 P1 F6 178.9(6)
F3 P1 F6 90.2(5)
F1 P1 F5 91.0(5)
F3 P1 F5 178.0(5)
F6 P1 F5 88.1(5)
F1 P1 F4 88.9(4)
F3 P1 F4 89.8(4)
F6 P1 F4 90.6(5)
F5 P1 F4 91.2(5)
F1 P1 F2 90.2(5)
F3 P1 F2 89.5(4)
F6 P1 F2 90.2(5)
F5 P1 F2 89.5(4)
F4 P1 F2 178.9(5)
N6 Ru1 N3 171.7(4)
N6 Ru1 N1 87.8(4)
N3 Ru1 N1 97.4(4)
N6 Ru1 N2 96.6(4)
N3 Ru1 N2 90.8(4)
N1 Ru1 N2 79.2(4)
N6 Ru1 N4 97.2(4)
N3 Ru1 N4 78.0(4)
N1 Ru1 N4 174.5(4)
N2 Ru1 N4 97.8(4)
N6 Ru1 N5 78.8(4)
N3 Ru1 N5 94.2(4)
N1 Ru1 N5 96.5(4)
N2 Ru1 N5 173.8(4)
N4 Ru1 N5 86.9(4)

loop_
_geom_bond_atom_site_label_1
_geom_bond_atom_site_label_2
_geom_bond_distance
C1 N1 1.335(15)
C1 C2 1.373(16)
C2 C3 1.340(18)
C3 C4 1.394(18)
C4 C5 1.400(16)
C5 N1 1.372(15)
C5 C6 1.474(16)
C6 C7 1.371(17)
C6 N2 1.378(15)
C7 C8 1.395(18)
C8 C9 1.381(19)
C9 C10 1.384(18)
C10 N2 1.363(15)
C11 N3 1.364(15)
C11 C12 1.355(18)
C12 C13 1.35(2)
C13 C14 1.38(2)
C14 C15 1.403(19)
C15 N3 1.354(16)
C15 C16 1.463(17)
C16 N4 1.350(16)
C16 C17 1.391(18)
C17 C18 1.40(2)
C18 C19 1.39(2)
C19 C20 1.383(19)
C20 N4 1.362(16)
C21 N5 1.349(15)
C21 C22 1.398(17)
C22 C23 1.379(19)
C23 C24 1.416(17)
C24 C25 1.365(16)
C25 N5 1.366(13)
C25 C26 1.471(16)
C26 C27 1.380(16)
C26 N6 1.398(15)
C27 N8 1.387(16)
C28 C33 1.39(2)
C28 C29 1.376(19)
C28 N8 1.420(15)
C29 C30 1.405(19)
C30 C31 1.41(2)
C31 C32 1.37(2)
C32 C33 1.42(2)
C98 C99 1.451(8)
C99 N99 1.131(8)
N1 Ru1 2.040(10)
N2 Ru1 2.042(9)
N3 Ru1 2.039(10)
N4 Ru1 2.041(10)
N5 Ru1 2.087(9)
N6 N7 1.328(13)
N6 Ru1 2.017(10)
N7 N8 1.366(14)
F10 P2 1.586(16)
F12 P2 1.587(13)
F11 P2 1.580(19)
F7 P2 1.609(12)
F9 P2 1.581(14)
F8 P2 1.600(12)
F3 P1 1.594(8)
F6 P1 1.600(8)
F4 P1 1.602(8)
F1 P1 1.571(8)
F2 P1 1.604(8)
F5 P1 1.597(8)
